data_7004352
loop_
_publ_author_name
'Wu, Hua'
'Dong, Xian-Wu'
'Liu, Hai-Yan'
'Ma, Jian-Fang'
'Li, Shun-Li'
'Yang, Jin'
'Liu, Ying-Ying'
'Su, Zhong-Min'

_publ_section_title
;
 Influence of anionic sulfonate-containing co-ligands on the solid
 structures of silver complexes supported by 4,4&#x2032;-bipyridine
 bridges
;
_journal_issue 39
_journal_name_full 'Dalton Transactions'
_journal_page_first 5331
_journal_page_last 5341
_journal_paper_doi 10.1039/b806195e
_journal_year 2008
_chemical_formula_moiety '3(C10 H8 Ag N2), C10 H5 O9 S3, 5.5(H2 O) '
_chemical_formula_sum 'C40 H40 Ag3 N6 O14.5 S3'
_chemical_formula_weight 1256.57
_chemical_name_systematic
;
?
;
_space_group_IT_number 9
_symmetry_cell_setting monoclinic
_symmetry_space_group_name_Hall 'C -2yc'
_symmetry_space_group_name_H-M 'C 1 c 1'
_atom_sites_solution_hydrogens geom
_atom_sites_solution_primary direct
_atom_sites_solution_secondary difmap
_audit_creation_method SHELXL-97
_cell_angle_alpha 90.00
_cell_angle_beta 95.88(3)
_cell_angle_gamma 90.00
_cell_formula_units_Z 4
_cell_length_a 11.809(2)
_cell_length_b 18.114(4)
_cell_length_c 20.703(4)
_cell_measurement_reflns_used 9032
_cell_measurement_temperature 293(2)
_cell_measurement_theta_max 27.5
_cell_measurement_theta_min 3.0
_cell_volume 4405.2(15)
_computing_cell_refinement PROCESS-AUTO
_computing_data_collection PROCESS-AUTO
_computing_data_reduction PROCESS-AUTO
_computing_molecular_graphics 'SHELXTL-PLUS (Sheldrick, 1990)'
_computing_publication_material SHELXL-97
_computing_structure_refinement 'SHELXL-97 (Sheldrick, 1997)'
_computing_structure_solution 'SHELXS-97 (Sheldrick, 1997)'
_diffrn_ambient_temperature 293(2)
_diffrn_detector_area_resol_mean 10.0
_diffrn_measured_fraction_theta_full 0.996
_diffrn_measured_fraction_theta_max 0.996
_diffrn_measurement_device_type 'Rigaku RAXIS-RAPID'
_diffrn_measurement_method '\w scan'
_diffrn_radiation_monochromator graphite
_diffrn_radiation_source 'fine-focus sealed tube'
_diffrn_radiation_type MoK\a
_diffrn_radiation_wavelength 0.71073
_diffrn_reflns_av_R_equivalents 0.0179
_diffrn_reflns_av_sigmaI/netI 0.0226
_diffrn_reflns_limit_h_max 13
_diffrn_reflns_limit_h_min -15
_diffrn_reflns_limit_k_max 23
_diffrn_reflns_limit_k_min -23
_diffrn_reflns_limit_l_max 26
_diffrn_reflns_limit_l_min -26
_diffrn_reflns_number 21313
_diffrn_reflns_theta_full 27.48
_diffrn_reflns_theta_max 27.48
_diffrn_reflns_theta_min 3.00
_exptl_absorpt_coefficient_mu 1.539
_exptl_absorpt_correction_T_max 0.778
_exptl_absorpt_correction_T_min 0.633
_exptl_absorpt_correction_type multi-scan
_exptl_absorpt_process_details 'ABSCOR (Higashi, 1995)'
_exptl_crystal_colour colorless
_exptl_crystal_density_diffrn 1.895
_exptl_crystal_density_method 'not measured'
_exptl_crystal_description block
_exptl_crystal_F_000 2508
_exptl_crystal_size_max 0.446
_exptl_crystal_size_mid 0.251
_exptl_crystal_size_min 0.147
_refine_diff_density_max 1.263
_refine_diff_density_min -0.616
_refine_diff_density_rms 0.129
_refine_ls_abs_structure_details 'Flack H D (1983), Acta Cryst. A39, 876-881'
_refine_ls_abs_structure_Flack 0.415(18)
_refine_ls_extinction_method none
_refine_ls_goodness_of_fit_ref 1.087
_refine_ls_hydrogen_treatment mixed
_refine_ls_matrix_type full
_refine_ls_number_parameters 629
_refine_ls_number_reflns 9032
_refine_ls_number_restraints 15
_refine_ls_restrained_S_all 1.141
_refine_ls_R_factor_all 0.0321
_refine_ls_R_factor_gt 0.0306
_refine_ls_shift/su_max 0.001
_refine_ls_shift/su_mean 0.000
_refine_ls_structure_factor_coef Fsqd
_refine_ls_weighting_details 'calc w=1/[\s^2^(Fo^2^)+(0.0575P)^2^+1.4494P] where P=(Fo^2^+2Fc^2^)/3'
_refine_ls_weighting_scheme calc
_refine_ls_wR_factor_gt 0.0816
_refine_ls_wR_factor_ref 0.0826
_reflns_number_gt 8587
_reflns_number_total 9032
_reflns_threshold_expression >2sigma(I)
_cod_data_source_file b806195e.txt
_cod_data_source_block compd10
_cod_original_cell_volume 4405(2)
_cod_original_sg_symbol_Hall 'C -2yc '
_cod_original_sg_symbol_H-M 'C c '
_cod_original_formula_sum 'C40 H40 Ag3 N6 O14.50 S3'
_cod_database_code 7004352

loop_
_symmetry_equiv_pos_as_xyz
'x, y, z'
'x, -y, z+1/2'
'x+1/2, y+1/2, z'
'x+1/2, -y+1/2, z+1/2'

loop_
_atom_site_label
_atom_site_type_symbol
_atom_site_fract_x
_atom_site_fract_y
_atom_site_fract_z
_atom_site_U_iso_or_equiv
_atom_site_adp_type
_atom_site_occupancy
_atom_site_symmetry_multiplicity
_atom_site_calc_flag
_atom_site_refinement_flags
_atom_site_disorder_assembly
_atom_site_disorder_group
Ag1 Ag 1.11236(3) 0.747566(19) 0.347481(16) 0.03089(9) Uani 1 1 d . . .
Ag2 Ag 1.02495(3) 0.76497(2) 0.594301(18) 0.03377(9) Uani 1 1 d . . .
Ag3 Ag 0.24831(3) 0.75424(2) 0.132098(17) 0.03514(9) Uani 1 1 d . . .
C1 C 0.7262(3) 0.48407(19) 0.39191(17) 0.0234(7) Uani 1 1 d . . .
C2 C 0.7935(3) 0.48603(19) 0.33872(16) 0.0209(7) Uani 1 1 d . . .
C3 C 0.7455(3) 0.47704(18) 0.27354(16) 0.0204(7) Uani 1 1 d . . .
H3 H 0.6677 0.4687 0.2647 0.024 Uiso 1 1 calc R . .
C4 C 0.8131(4) 0.48050(17) 0.22353(17) 0.0201(7) Uani 1 1 d . . .
C5 C 0.9313(4) 0.4936(2) 0.23563(19) 0.0215(7) Uani 1 1 d . . .
H5 H 0.9759 0.4969 0.2013 0.026 Uiso 1 1 calc R . .
C6 C 0.9798(3) 0.50124(19) 0.29822(18) 0.0220(7) Uani 1 1 d . . .
C7 C 0.9128(3) 0.49749(17) 0.35158(16) 0.0184(6) Uani 1 1 d . . .
C8 C 0.9607(3) 0.5027(2) 0.41770(18) 0.0264(8) Uani 1 1 d . . .
H8 H 1.0389 0.5088 0.4267 0.032 Uiso 1 1 calc R . .
C9 C 0.8954(4) 0.4991(2) 0.46730(17) 0.0273(8) Uani 1 1 d . . .
H9 H 0.9285 0.5018 0.5100 0.033 Uiso 1 1 calc R . .
C10 C 0.7772(4) 0.4914(2) 0.45424(18) 0.0276(8) Uani 1 1 d . . .
H10 H 0.7322 0.4911 0.4886 0.033 Uiso 1 1 calc R . .
C11 C 1.3300(5) 0.7433(2) 0.5650(2) 0.0202(10) Uani 1 1 d . . .
C12 C 1.2785(5) 0.8061(2) 0.5384(2) 0.0392(12) Uani 1 1 d . . .
H12 H 1.2871 0.8506 0.5609 0.047 Uiso 1 1 calc R . .
C13 C 1.2146(5) 0.8039(2) 0.4788(2) 0.0386(12) Uani 1 1 d . . .
H13 H 1.1815 0.8474 0.4622 0.046 Uiso 1 1 calc R . .
C14 C 1.2419(4) 0.6804(2) 0.4704(2) 0.0311(10) Uani 1 1 d . . .
H14 H 1.2279 0.6364 0.4479 0.037 Uiso 1 1 calc R . .
C15 C 1.3076(4) 0.6786(2) 0.5301(2) 0.0328(10) Uani 1 1 d . . .
H15 H 1.3366 0.6339 0.5466 0.039 Uiso 1 1 calc R . .
C16 C 1.4024(5) 0.7440(2) 0.6280(3) 0.0234(10) Uani 1 1 d . . .
C17 C 1.4208(5) 0.8092(2) 0.6625(2) 0.0369(11) Uani 1 1 d . . .
H17 H 1.3895 0.8532 0.6457 0.044 Uiso 1 1 calc R . .
C18 C 1.4511(4) 0.6815(2) 0.6570(2) 0.0334(10) Uani 1 1 d . . .
H18 H 1.4409 0.6363 0.6359 0.040 Uiso 1 1 calc R . .
C19 C 1.4852(5) 0.8086(3) 0.7216(2) 0.0444(14) Uani 1 1 d . . .
H19 H 1.4976 0.8534 0.7432 0.053 Uiso 1 1 calc R . .
C20 C 1.5137(4) 0.6849(2) 0.7160(2) 0.0319(9) Uani 1 1 d . . .
H20 H 1.5458 0.6415 0.7335 0.038 Uiso 1 1 calc R . .
C21 C 0.6338(4) 0.6771(2) 0.2276(2) 0.0319(9) Uani 1 1 d . . .
H21 H 0.5972 0.6335 0.2140 0.038 Uiso 1 1 calc R . .
C22 C 0.6946(4) 0.6788(2) 0.28814(19) 0.0267(8) Uani 1 1 d . . .
H22 H 0.6976 0.6373 0.3147 0.032 Uiso 1 1 calc R . .
C23 C 0.7514(5) 0.7431(2) 0.3092(2) 0.0231(10) Uani 1 1 d . . .
C24 C 0.7428(4) 0.8040(2) 0.26807(19) 0.0258(8) Uani 1 1 d . . .
H24 H 0.7786 0.8482 0.2805 0.031 Uiso 1 1 calc R . .
C25 C 0.6800(4) 0.7973(2) 0.20843(19) 0.0283(8) Uani 1 1 d . . .
H25 H 0.6754 0.8379 0.1809 0.034 Uiso 1 1 calc R . .
C26 C 0.8767(4) 0.8164(2) 0.4702(2) 0.0326(9) Uani 1 1 d . . .
H26 H 0.8782 0.8608 0.4927 0.039 Uiso 1 1 calc R . .
C27 C 0.8215(4) 0.8139(2) 0.4096(2) 0.0295(9) Uani 1 1 d . . .
H27 H 0.7884 0.8566 0.3913 0.035 Uiso 1 1 calc R . .
C28 C 0.8134(4) 0.7482(2) 0.3743(2) 0.0194(8) Uani 1 1 d . . .
C29 C 0.8694(4) 0.6870(2) 0.4049(2) 0.0316(10) Uani 1 1 d . . .
H29 H 0.8689 0.6419 0.3835 0.038 Uiso 1 1 calc R . .
C30 C 0.9254(4) 0.6939(2) 0.4667(2) 0.0359(10) Uani 1 1 d . . .
H30 H 0.9614 0.6527 0.4862 0.043 Uiso 1 1 calc R . .
C31 C 0.3280(3) 0.6886(2) 0.26750(18) 0.0258(8) Uani 1 1 d . . .
H31 H 0.2817 0.6493 0.2527 0.031 Uiso 1 1 calc R . .
C32 C 0.3844(3) 0.6852(2) 0.32923(18) 0.0245(7) Uani 1 1 d . . .
H32 H 0.3765 0.6436 0.3548 0.029 Uiso 1 1 calc R . .
C33 C 0.4529(5) 0.7434(2) 0.3536(2) 0.0210(10) Uani 1 1 d . . .
C34 C 0.4617(4) 0.8039(2) 0.31213(17) 0.0232(7) Uani 1 1 d . . .
H34 H 0.5064 0.8443 0.3260 0.028 Uiso 1 1 calc R . .
C35 C 0.4034(4) 0.8033(2) 0.25036(18) 0.0253(8) Uani 1 1 d . . .
H35 H 0.4106 0.8438 0.2235 0.030 Uiso 1 1 calc R . .
C36 C 0.6222(4) 0.6809(3) 0.5077(2) 0.0355(11) Uani 1 1 d . . .
H36 H 0.6508 0.6371 0.5263 0.043 Uiso 1 1 calc R . .
C37 C 0.5587(4) 0.6777(2) 0.4474(2) 0.0302(10) Uani 1 1 d . . .
H37 H 0.5448 0.6327 0.4265 0.036 Uiso 1 1 calc R . .
C38 C 0.5163(5) 0.7426(2) 0.4187(3) 0.0221(10) Uani 1 1 d . . .
C39 C 0.5369(4) 0.8081(2) 0.4535(2) 0.0300(10) Uani 1 1 d . . .
H39 H 0.5085 0.8527 0.4364 0.036 Uiso 1 1 calc R . .
C40 C 0.5995(4) 0.8064(3) 0.5135(2) 0.0340(10) Uani 1 1 d . . .
H40 H 0.6114 0.8504 0.5364 0.041 Uiso 1 1 calc R . .
N1 N 0.6442(5) 0.7442(2) 0.5404(2) 0.0290(11) Uani 1 1 d . . .
N2 N 0.3376(4) 0.74711(19) 0.2278(3) 0.0278(11) Uani 1 1 d . . .
N3 N 0.9295(5) 0.75755(19) 0.4993(2) 0.0279(10) Uani 1 1 d . . .
N4 N 0.6252(4) 0.7352(2) 0.1879(2) 0.0270(9) Uani 1 1 d . . .
N5 N 1.1982(5) 0.7424(2) 0.4441(3) 0.0277(10) Uani 1 1 d . . .
N6 N 1.5314(4) 0.74798(18) 0.7501(2) 0.0240(10) Uani 1 1 d . . .
O1 O 0.6366(3) 0.4587(2) 0.14125(14) 0.0448(8) Uani 1 1 d . . .
O2 O 0.8121(3) 0.40123(16) 0.12054(14) 0.0350(7) Uani 1 1 d . . .
O3 O 0.7908(4) 0.53212(17) 0.10787(14) 0.0496(10) Uani 1 1 d . . .
O4 O 1.1658(3) 0.5244(2) 0.24552(16) 0.0450(8) Uani 1 1 d . . .
O5 O 1.1786(3) 0.46028(16) 0.34943(17) 0.0417(8) Uani 1 1 d . . .
O6 O 1.1384(3) 0.59121(15) 0.34316(15) 0.0345(7) Uani 1 1 d . . .
O7 O 0.5364(3) 0.4777(2) 0.44383(14) 0.0414(8) Uani 1 1 d . . .
O8 O 0.5327(2) 0.52895(16) 0.33592(14) 0.0330(6) Uani 1 1 d . . .
O9 O 0.5597(3) 0.39750(17) 0.35176(15) 0.0359(7) Uani 1 1 d . . .
OW1 O 0.8299(7) 0.9004(4) 0.6309(3) 0.051(2) Uani 0.50 1 d PD . .
OW2 O 0.3101(4) 0.5077(3) 0.4616(2) 0.0668(13) Uani 1 1 d D . .
OW3 O 1.0480(3) 0.39053(18) 0.09395(18) 0.0451(8) Uani 1 1 d D . .
OW5 O 1.0452(5) 0.9166(3) 0.5669(3) 0.096(2) Uani 1 1 d D . .
OW6 O 0.3873(4) 0.4940(4) 0.2213(2) 0.0757(15) Uani 1 1 d D . .
S1 S 1.12863(8) 0.52085(5) 0.31019(5) 0.0285(2) Uani 1 1 d . . .
S2 S 0.75790(9) 0.46700(5) 0.14165(4) 0.02449(18) Uani 1 1 d . . .
S3 S 0.57638(8) 0.47077(5) 0.37927(4) 0.02532(19) Uani 1 1 d . . .
OW4 O 1.1712(5) 0.5109(4) 0.0608(3) 0.0921(17) Uani 1 1 d D . .
H2A H 0.277(8) 0.482(5) 0.424(4) 0.138 Uiso 1 1 d D . .
H2B H 0.369(6) 0.482(5) 0.469(5) 0.138 Uiso 1 1 d D . .
H3A H 1.080(7) 0.424(5) 0.072(5) 0.138 Uiso 1 1 d D . .
H3B H 0.970(5) 0.406(6) 0.075(5) 0.138 Uiso 1 1 d D . .
H4A H 1.202(8) 0.499(6) 0.022(3) 0.138 Uiso 1 1 d D . .
H4B H 1.238(6) 0.525(6) 0.084(4) 0.138 Uiso 1 1 d D . .
H6A H 0.314(4) 0.495(6) 0.226(5) 0.138 Uiso 1 1 d D . .
H6B H 0.415(8) 0.515(6) 0.258(3) 0.138 Uiso 1 1 d D . .

loop_
_atom_site_aniso_label
_atom_site_aniso_U_11
_atom_site_aniso_U_22
_atom_site_aniso_U_33
_atom_site_aniso_U_23
_atom_site_aniso_U_13
_atom_site_aniso_U_12
Ag1 0.03512(19) 0.03884(17) 0.01606(16) -0.00131(11) -0.01017(13) -0.00247(12)
Ag2 0.03620(18) 0.04101(16) 0.02155(15) 0.00120(15) -0.00940(12) -0.00202(16)
Ag3 0.03382(19) 0.0525(2) 0.01653(16) 0.00104(13) -0.00999(14) -0.00322(14)
C1 0.031(2) 0.0185(15) 0.0203(16) -0.0018(12) -0.0005(15) -0.0008(13)
C2 0.0251(17) 0.0141(15) 0.0223(16) -0.0008(11) -0.0027(14) 0.0009(12)
C3 0.0266(18) 0.0174(15) 0.0168(15) 0.0008(12) 0.0001(13) -0.0015(13)
C4 0.0320(18) 0.0146(13) 0.0124(13) 0.0005(12) -0.0047(13) -0.0007(14)
C5 0.0259(17) 0.0196(15) 0.0192(15) -0.0012(12) 0.0031(13) -0.0023(13)
C6 0.0219(17) 0.0171(15) 0.0258(17) -0.0051(13) -0.0031(14) -0.0009(12)
C7 0.0244(17) 0.0119(14) 0.0185(15) 0.0008(11) 0.0001(13) -0.0019(12)
C8 0.032(2) 0.0188(16) 0.0263(18) -0.0039(13) -0.0074(16) -0.0025(13)
C9 0.041(2) 0.0243(17) 0.0150(15) -0.0019(13) -0.0047(15) -0.0034(15)
C10 0.039(2) 0.0268(17) 0.0167(16) -0.0013(13) 0.0010(16) -0.0056(16)
C11 0.026(2) 0.0187(18) 0.015(2) -0.0017(13) -0.0027(18) -0.0021(13)
C12 0.058(3) 0.024(2) 0.030(2) -0.0047(17) -0.021(2) 0.0060(19)
C13 0.057(3) 0.026(2) 0.028(2) 0.0001(17) -0.021(2) 0.0077(19)
C14 0.046(3) 0.0228(19) 0.0212(19) -0.0053(15) -0.0134(18) -0.0008(17)
C15 0.048(3) 0.0211(19) 0.026(2) -0.0029(15) -0.0089(19) 0.0029(18)
C16 0.026(2) 0.024(2) 0.019(3) 0.0007(15) -0.0023(19) 0.0017(15)
C17 0.059(3) 0.0186(19) 0.028(2) 0.0011(16) -0.020(2) 0.0034(18)
C18 0.050(3) 0.0184(18) 0.028(2) -0.0075(15) -0.0118(19) 0.0096(17)
C19 0.067(3) 0.025(2) 0.034(2) -0.0003(18) -0.030(2) -0.003(2)
C20 0.043(2) 0.029(2) 0.0219(19) 0.0005(15) -0.0076(18) 0.0115(17)
C21 0.036(2) 0.027(2) 0.030(2) -0.0017(16) -0.0076(17) -0.0016(16)
C22 0.040(2) 0.0182(17) 0.0207(17) 0.0029(14) -0.0045(16) -0.0047(15)
C23 0.030(3) 0.0197(18) 0.019(2) -0.0007(14) 0.0017(18) 0.0016(15)
C24 0.029(2) 0.0222(18) 0.0252(19) 0.0017(14) -0.0036(16) 0.0016(15)
C25 0.034(2) 0.031(2) 0.0203(18) 0.0062(15) 0.0044(16) 0.0049(17)
C26 0.045(3) 0.0250(19) 0.0265(19) -0.0044(15) -0.0013(18) 0.0034(17)
C27 0.040(2) 0.0192(18) 0.0268(19) 0.0049(15) -0.0080(17) 0.0024(15)
C28 0.022(2) 0.0219(17) 0.012(2) 0.0006(13) -0.0076(17) -0.0001(13)
C29 0.045(3) 0.0206(18) 0.0255(19) -0.0015(14) -0.0165(18) 0.0058(16)
C30 0.046(3) 0.024(2) 0.034(2) 0.0024(16) -0.0134(19) 0.0083(17)
C31 0.0249(19) 0.0299(19) 0.0219(17) 0.0001(14) -0.0017(15) -0.0068(14)
C32 0.0266(19) 0.0254(18) 0.0203(16) 0.0021(13) -0.0036(14) -0.0034(14)
C33 0.030(2) 0.0171(17) 0.015(2) 0.0012(13) -0.002(2) 0.0034(14)
C34 0.031(2) 0.0205(17) 0.0167(16) 0.0006(13) -0.0018(15) 0.0005(14)
C35 0.036(2) 0.0190(17) 0.0197(17) 0.0017(13) -0.0051(16) 0.0017(14)
C36 0.046(3) 0.032(2) 0.026(2) 0.0055(17) -0.0075(19) 0.0097(19)
C37 0.041(2) 0.0218(19) 0.0249(19) -0.0005(16) -0.0096(18) 0.0051(17)
C38 0.026(2) 0.0227(19) 0.016(2) 0.0009(14) -0.0024(18) -0.0013(14)
C39 0.045(3) 0.0212(19) 0.022(2) -0.0023(14) -0.0090(18) 0.0036(16)
C40 0.044(3) 0.025(2) 0.029(2) -0.0030(16) -0.0118(19) 0.0036(18)
N1 0.034(3) 0.039(2) 0.012(2) -0.0003(13) -0.0094(19) 0.0030(14)
N2 0.028(3) 0.028(2) 0.025(3) 0.0019(14) -0.005(2) 0.0036(13)
N3 0.031(2) 0.0271(17) 0.024(3) 0.0036(14) -0.0053(19) 0.0015(15)
N4 0.028(2) 0.0298(19) 0.023(2) 0.0010(14) 0.0003(17) 0.0015(14)
N5 0.035(2) 0.0263(18) 0.019(2) -0.0010(13) -0.0123(18) -0.0022(14)
N6 0.031(3) 0.0281(19) 0.010(2) 0.0024(11) -0.0119(17) 0.0003(12)
O1 0.0351(17) 0.072(2) 0.0248(14) -0.0031(14) -0.0100(13) -0.0014(15)
O2 0.0507(19) 0.0287(14) 0.0236(13) -0.0080(11) -0.0051(12) 0.0017(13)
O3 0.099(3) 0.0294(15) 0.0183(13) 0.0059(11) -0.0057(15) -0.0145(16)
O4 0.0284(16) 0.066(2) 0.0414(18) -0.0059(16) 0.0076(14) -0.0101(15)
O5 0.0354(17) 0.0275(14) 0.059(2) 0.0000(14) -0.0101(15) 0.0080(12)
O6 0.0326(16) 0.0223(12) 0.0449(17) -0.0018(11) -0.0131(14) -0.0071(10)
O7 0.0379(18) 0.063(2) 0.0248(14) -0.0062(14) 0.0085(13) -0.0036(15)
O8 0.0307(15) 0.0363(15) 0.0316(14) 0.0045(12) 0.0009(12) 0.0046(12)
O9 0.0404(17) 0.0316(15) 0.0357(16) -0.0053(12) 0.0034(13) -0.0073(13)
OW1 0.106(7) 0.033(3) 0.015(3) 0.007(2) 0.006(3) 0.005(4)
OW2 0.054(3) 0.070(3) 0.072(3) -0.025(2) -0.010(2) 0.024(2)
OW3 0.050(2) 0.0379(16) 0.0446(18) 0.0009(15) -0.0106(16) 0.0088(14)
OW5 0.119(5) 0.070(3) 0.090(3) 0.017(3) -0.042(3) -0.038(3)
OW6 0.051(3) 0.128(4) 0.047(2) -0.016(3) 0.0021(19) 0.028(3)
S1 0.0222(5) 0.0265(4) 0.0358(5) -0.0027(4) -0.0023(4) -0.0029(3)
S2 0.0370(5) 0.0235(4) 0.0119(3) 0.0007(3) -0.0027(3) -0.0028(4)
S3 0.0275(5) 0.0272(4) 0.0216(4) -0.0006(3) 0.0043(3) -0.0019(3)
OW4 0.082(4) 0.085(4) 0.108(5) 0.019(3) 0.001(3) -0.002(3)

loop_
_atom_type_symbol
_atom_type_description
_atom_type_scat_dispersion_real
_atom_type_scat_dispersion_imag
_atom_type_scat_source
C C 0.0033 0.0016 'International Tables Vol C Tables 4.2.6.8 and 6.1.1.4'
H H 0.0000 0.0000 'International Tables Vol C Tables 4.2.6.8 and 6.1.1.4'
N N 0.0061 0.0033 'International Tables Vol C Tables 4.2.6.8 and 6.1.1.4'
O O 0.0106 0.0060 'International Tables Vol C Tables 4.2.6.8 and 6.1.1.4'
S S 0.1246 0.1234 'International Tables Vol C Tables 4.2.6.8 and 6.1.1.4'
Ag Ag -0.8971 1.1015 'International Tables Vol C Tables 4.2.6.8 and 6.1.1.4'

loop_
_geom_angle_atom_site_label_1
_geom_angle_atom_site_label_2
_geom_angle_atom_site_label_3
_geom_angle
_geom_angle_site_symmetry_1
_geom_angle_site_symmetry_3
_geom_angle_publ_flag
N6 Ag1 N5 178.3(2) 4_464 . ?
N4 Ag2 N3 176.0(1) 4_565 . ?
N2 Ag3 N1 174.0(2) . 4_464 ?
C10 C1 C2 119.9(4) . . ?
C10 C1 S3 119.0(3) . . ?
C2 C1 S3 121.1(3) . . ?
C3 C2 C7 119.1(3) . . ?
C3 C2 C1 122.2(3) . . ?
C7 C2 C1 118.7(3) . . ?
C4 C3 C2 120.4(3) . . ?
C4 C3 H3 119.8 . . ?
C2 C3 H3 119.8 . . ?
C3 C4 C5 121.0(3) . . ?
C3 C4 S2 122.1(3) . . ?
C5 C4 S2 117.0(3) . . ?
C6 C5 C4 119.6(4) . . ?
C6 C5 H5 120.2 . . ?
C4 C5 H5 120.2 . . ?
C5 C6 C7 121.2(3) . . ?
C5 C6 S1 117.5(3) . . ?
C7 C6 S1 121.2(3) . . ?
C2 C7 C6 118.7(3) . . ?
C2 C7 C8 118.4(3) . . ?
C6 C7 C8 122.9(3) . . ?
C9 C8 C7 121.7(4) . . ?
C9 C8 H8 119.2 . . ?
C7 C8 H8 119.2 . . ?
C8 C9 C10 119.7(3) . . ?
C8 C9 H9 120.2 . . ?
C10 C9 H9 120.2 . . ?
C1 C10 C9 121.5(4) . . ?
C1 C10 H10 119.2 . . ?
C9 C10 H10 119.2 . . ?
C12 C11 C15 115.9(5) . . ?
C12 C11 C16 122.3(4) . . ?
C15 C11 C16 121.8(4) . . ?
C11 C12 C13 120.8(4) . . ?
C11 C12 H12 119.6 . . ?
C13 C12 H12 119.6 . . ?
N5 C13 C12 123.0(4) . . ?
N5 C13 H13 118.5 . . ?
C12 C13 H13 118.5 . . ?
N5 C14 C15 122.9(4) . . ?
N5 C14 H14 118.6 . . ?
C15 C14 H14 118.6 . . ?
C14 C15 C11 120.1(4) . . ?
C14 C15 H15 119.9 . . ?
C11 C15 H15 119.9 . . ?
C18 C16 C17 116.0(5) . . ?
C18 C16 C11 123.5(4) . . ?
C17 C16 C11 120.4(4) . . ?
C19 C17 C16 119.8(4) . . ?
C19 C17 H17 120.1 . . ?
C16 C17 H17 120.1 . . ?
C20 C18 C16 121.1(4) . . ?
C20 C18 H18 119.4 . . ?
C16 C18 H18 119.4 . . ?
N6 C19 C17 124.4(4) . . ?
N6 C19 H19 117.8 . . ?
C17 C19 H19 117.8 . . ?
N6 C20 C18 123.3(4) . . ?
N6 C20 H20 118.4 . . ?
C18 C20 H20 118.4 . . ?
N4 C21 C22 122.8(4) . . ?
N4 C21 H21 118.6 . . ?
C22 C21 H21 118.6 . . ?
C21 C22 C23 119.6(4) . . ?
C21 C22 H22 120.2 . . ?
C23 C22 H22 120.2 . . ?
C24 C23 C22 117.9(4) . . ?
C24 C23 C28 120.7(3) . . ?
C22 C23 C28 121.3(3) . . ?
C25 C24 C23 118.6(4) . . ?
C25 C24 H24 120.7 . . ?
C23 C24 H24 120.7 . . ?
N4 C25 C24 123.7(4) . . ?
N4 C25 H25 118.2 . . ?
C24 C25 H25 118.2 . . ?
N3 C26 C27 123.1(4) . . ?
N3 C26 H26 118.5 . . ?
C27 C26 H26 118.5 . . ?
C26 C27 C28 121.0(4) . . ?
C26 C27 H27 119.5 . . ?
C28 C27 H27 119.5 . . ?
C27 C28 C29 115.6(4) . . ?
C27 C28 C23 122.4(3) . . ?
C29 C28 C23 122.0(3) . . ?
C30 C29 C28 120.2(4) . . ?
C30 C29 H29 119.9 . . ?
C28 C29 H29 119.9 . . ?
N3 C30 C29 122.3(4) . . ?
N3 C30 H30 118.8 . . ?
C29 C30 H30 118.8 . . ?
N2 C31 C32 122.3(4) . . ?
N2 C31 H31 118.8 . . ?
C32 C31 H31 118.8 . . ?
C31 C32 C33 120.6(4) . . ?
C31 C32 H32 119.7 . . ?
C33 C32 H32 119.7 . . ?
C32 C33 C34 116.6(4) . . ?
C32 C33 C38 123.0(4) . . ?
C34 C33 C38 120.4(4) . . ?
C35 C34 C33 119.7(4) . . ?
C35 C34 H34 120.1 . . ?
C33 C34 H34 120.1 . . ?
N2 C35 C34 123.0(4) . . ?
N2 C35 H35 118.5 . . ?
C34 C35 H35 118.5 . . ?
N1 C36 C37 123.1(4) . . ?
N1 C36 H36 118.5 . . ?
C37 C36 H36 118.5 . . ?
C38 C37 C36 119.1(4) . . ?
C38 C37 H37 120.4 . . ?
C36 C37 H37 120.4 . . ?
C37 C38 C39 117.7(5) . . ?
C37 C38 C33 121.8(4) . . ?
C39 C38 C33 120.5(4) . . ?
C40 C39 C38 119.6(4) . . ?
C40 C39 H39 120.2 . . ?
C38 C39 H39 120.2 . . ?
N1 C40 C39 123.0(4) . . ?
N1 C40 H40 118.5 . . ?
C39 C40 H40 118.5 . . ?
C40 N1 C36 117.5(5) . . ?
C40 N1 Ag3 121.3(3) . 4_565 ?
C36 N1 Ag3 121.3(3) . 4_565 ?
C35 N2 C31 117.8(4) . . ?
C35 N2 Ag3 119.3(3) . . ?
C31 N2 Ag3 122.9(3) . . ?
C30 N3 C26 117.8(5) . . ?
C30 N3 Ag2 120.1(4) . . ?
C26 N3 Ag2 122.1(3) . . ?
C21 N4 C25 117.4(4) . . ?
C21 N4 Ag2 123.5(3) . 4_464 ?
C25 N4 Ag2 119.1(3) . 4_464 ?
C14 N5 C13 117.2(5) . . ?
C14 N5 Ag1 123.0(3) . . ?
C13 N5 Ag1 119.7(3) . . ?
C19 N6 C20 115.4(5) . . ?
C19 N6 Ag1 120.5(3) . 4_565 ?
C20 N6 Ag1 123.8(3) . 4_565 ?
H2A OW2 H2B 98(4) . . ?
H3A OW3 H3B 92(4) . . ?
H6A OW6 H6B 100(5) . . ?
O6 S1 O4 112.3(2) . . ?
O6 S1 O5 113.17(18) . . ?
O4 S1 O5 113.9(2) . . ?
O6 S1 C6 105.73(17) . . ?
O4 S1 C6 105.50(19) . . ?
O5 S1 C6 105.36(18) . . ?
O1 S2 O2 112.6(2) . . ?
O1 S2 O3 113.5(2) . . ?
O2 S2 O3 112.2(2) . . ?
O1 S2 C4 106.76(19) . . ?
O2 S2 C4 105.87(17) . . ?
O3 S2 C4 105.07(17) . . ?
O8 S3 O9 113.47(18) . . ?
O8 S3 O7 112.1(2) . . ?
O9 S3 O7 113.1(2) . . ?
O8 S3 C1 106.21(17) . . ?
O9 S3 C1 105.94(18) . . ?
O7 S3 C1 105.24(18) . . ?
H4A OW4 H4B 96(6) . . ?

loop_
_geom_bond_atom_site_label_1
_geom_bond_atom_site_label_2
_geom_bond_distance
_geom_bond_site_symmetry_2
_geom_bond_publ_flag
Ag1 N6 2.141(5) 4_464 ?
Ag1 N5 2.150(5) . ?
Ag2 N4 2.164(5) 4_565 ?
Ag2 N3 2.169(5) . ?
Ag3 N2 2.151(5) . ?
Ag3 N1 2.153(5) 4_464 ?
C1 C10 1.373(5) . ?
C1 C2 1.423(5) . ?
C1 S3 1.778(4) . ?
C2 C3 1.419(5) . ?
C2 C7 1.422(5) . ?
C3 C4 1.372(5) . ?
C3 H3 0.9300 . ?
C4 C5 1.412(6) . ?
C4 S2 1.770(4) . ?
C5 C6 1.369(5) . ?
C5 H5 0.9300 . ?
C6 C7 1.425(5) . ?
C6 S1 1.786(4) . ?
C7 C8 1.430(5) . ?
C8 C9 1.348(6) . ?
C8 H8 0.9300 . ?
C9 C10 1.401(6) . ?
C9 H9 0.9300 . ?
C10 H10 0.9300 . ?
C11 C12 1.379(6) . ?
C11 C15 1.389(6) . ?
C11 C16 1.483(6) . ?
C12 C13 1.379(6) . ?
C12 H12 0.9300 . ?
C13 N5 1.329(6) . ?
C13 H13 0.9300 . ?
C14 N5 1.328(6) . ?
C14 C15 1.390(6) . ?
C14 H14 0.9300 . ?
C15 H15 0.9300 . ?
C16 C18 1.379(6) . ?
C16 C17 1.386(6) . ?
C17 C19 1.373(6) . ?
C17 H17 0.9300 . ?
C18 C20 1.362(6) . ?
C18 H18 0.9300 . ?
C19 N6 1.337(6) . ?
C19 H19 0.9300 . ?
C20 N6 1.350(6) . ?
C20 H20 0.9300 . ?
C21 N4 1.334(6) . ?
C21 C22 1.379(5) . ?
C21 H21 0.9300 . ?
C22 C23 1.391(6) . ?
C22 H22 0.9300 . ?
C23 C24 1.390(6) . ?
C23 C28 1.469(6) . ?
C24 C25 1.379(5) . ?
C24 H24 0.9300 . ?
C25 N4 1.345(6) . ?
C25 H25 0.9300 . ?
C26 N3 1.346(6) . ?
C26 C27 1.353(6) . ?
C26 H26 0.9300 . ?
C27 C28 1.394(6) . ?
C27 H27 0.9300 . ?
C28 C29 1.408(6) . ?
C29 C30 1.385(6) . ?
C29 H29 0.9300 . ?
C30 N3 1.334(6) . ?
C30 H30 0.9300 . ?
C31 N2 1.353(6) . ?
C31 C32 1.380(5) . ?
C31 H31 0.9300 . ?
C32 C33 1.392(6) . ?
C32 H32 0.9300 . ?
C33 C34 1.402(5) . ?
C33 C38 1.475(6) . ?
C34 C35 1.389(5) . ?
C34 H34 0.9300 . ?
C35 N2 1.335(6) . ?
C35 H35 0.9300 . ?
C36 N1 1.343(7) . ?
C36 C37 1.392(6) . ?
C36 H36 0.9300 . ?
C37 C38 1.386(6) . ?
C37 H37 0.9300 . ?
C38 C39 1.398(6) . ?
C39 C40 1.379(6) . ?
C39 H39 0.9300 . ?
C40 N1 1.341(6) . ?
C40 H40 0.9300 . ?
N1 Ag3 2.153(5) 4_565 ?
N4 Ag2 2.164(5) 4_464 ?
N6 Ag1 2.141(5) 4_565 ?
O1 S2 1.439(4) . ?
O2 S2 1.441(3) . ?
O3 S2 1.445(3) . ?
O4 S1 1.453(3) . ?
O5 S1 1.454(3) . ?
O6 S1 1.445(3) . ?
O7 S3 1.468(3) . ?
O8 S3 1.445(3) . ?
O9 S3 1.450(3) . ?
OW2 H2A 0.96(5) . ?
OW2 H2B 0.83(5) . ?
OW3 H3A 0.87(5) . ?
OW3 H3B 1.00(5) . ?
OW6 H6A 0.88(5) . ?
OW6 H6B 0.88(5) . ?
OW4 H4A 0.95(5) . ?
OW4 H4B 0.91(5) . ?

loop_
_geom_hbond_atom_site_label_D
_geom_hbond_atom_site_label_H
_geom_hbond_atom_site_label_A
_geom_hbond_distance_DH
_geom_hbond_distance_HA
_geom_hbond_distance_DA
_geom_hbond_angle_DHA
_geom_hbond_site_symmetry_A
OW2 H2A O5 0.96(5) 1.87(5) 2.794(5) 160(9) 1_455
OW2 H2B O7 0.83(5) 2.10(9) 2.788(6) 140(11) .
OW3 H3B O2 1.00(5) 2.18(8) 2.901(5) 128(7) .
OW3 H3A OW4 0.87(5) 1.93(6) 2.747(7) 156(10) .
OW4 H4A OW2 0.95(5) 1.87(7) 2.777(9) 158(9) 2_664
OW6 H6A O4 0.88(5) 1.91(6) 2.768(6) 163(10) 1_455
OW6 H6B O8 0.88(5) 2.03(6) 2.853(6) 154(10) .

loop_
_geom_torsion_atom_site_label_1
_geom_torsion_atom_site_label_2
_geom_torsion_atom_site_label_3
_geom_torsion_atom_site_label_4
_geom_torsion
_geom_torsion_site_symmetry_1
_geom_torsion_site_symmetry_2
_geom_torsion_site_symmetry_3
_geom_torsion_site_symmetry_4
_geom_torsion_publ_flag
C10 C1 C2 C3 178.5(3) . . . . ?
S3 C1 C2 C3 -0.5(5) . . . . ?
C10 C1 C2 C7 -1.6(5) . . . . ?
S3 C1 C2 C7 179.4(3) . . . . ?
C7 C2 C3 C4 -1.0(5) . . . . ?
C1 C2 C3 C4 178.9(3) . . . . ?
C2 C3 C4 C5 -0.5(5) . . . . ?
C2 C3 C4 S2 178.1(3) . . . . ?
C3 C4 C5 C6 1.5(5) . . . . ?
S2 C4 C5 C6 -177.2(3) . . . . ?
C4 C5 C6 C7 -1.0(5) . . . . ?
C4 C5 C6 S1 -177.9(3) . . . . ?
C3 C2 C7 C6 1.4(5) . . . . ?
C1 C2 C7 C6 -178.5(3) . . . . ?
C3 C2 C7 C8 -176.9(3) . . . . ?
C1 C2 C7 C8 3.2(5) . . . . ?
C5 C6 C7 C2 -0.4(5) . . . . ?
S1 C6 C7 C2 176.3(3) . . . . ?
C5 C6 C7 C8 177.8(3) . . . . ?
S1 C6 C7 C8 -5.4(5) . . . . ?
C2 C7 C8 C9 -1.8(5) . . . . ?
C6 C7 C8 C9 179.9(3) . . . . ?
C7 C8 C9 C10 -1.1(5) . . . . ?
C2 C1 C10 C9 -1.4(6) . . . . ?
S3 C1 C10 C9 177.6(3) . . . . ?
C8 C9 C10 C1 2.8(6) . . . . ?
C15 C11 C12 C13 -3.6(9) . . . . ?
C16 C11 C12 C13 177.9(5) . . . . ?
C11 C12 C13 N5 0.4(10) . . . . ?
N5 C14 C15 C11 0.1(8) . . . . ?
C12 C11 C15 C14 3.3(8) . . . . ?
C16 C11 C15 C14 -178.2(4) . . . . ?
C12 C11 C16 C18 177.3(6) . . . . ?
C15 C11 C16 C18 -1.1(7) . . . . ?
C12 C11 C16 C17 0.1(7) . . . . ?
C15 C11 C16 C17 -178.3(6) . . . . ?
C18 C16 C17 C19 0.7(9) . . . . ?
C11 C16 C17 C19 178.1(5) . . . . ?
C17 C16 C18 C20 -0.4(9) . . . . ?
C11 C16 C18 C20 -177.7(5) . . . . ?
C16 C17 C19 N6 -1.5(10) . . . . ?
C16 C18 C20 N6 0.8(9) . . . . ?
N4 C21 C22 C23 -1.0(7) . . . . ?
C21 C22 C23 C24 0.9(7) . . . . ?
C21 C22 C23 C28 177.6(4) . . . . ?
C22 C23 C24 C25 -0.9(7) . . . . ?
C28 C23 C24 C25 -177.6(4) . . . . ?
C23 C24 C25 N4 0.8(7) . . . . ?
N3 C26 C27 C28 2.0(8) . . . . ?
C26 C27 C28 C29 -2.2(7) . . . . ?
C26 C27 C28 C23 178.2(5) . . . . ?
C24 C23 C28 C27 29.6(7) . . . . ?
C22 C23 C28 C27 -147.0(5) . . . . ?
C24 C23 C28 C29 -149.9(5) . . . . ?
C22 C23 C28 C29 33.6(7) . . . . ?
C27 C28 C29 C30 1.5(7) . . . . ?
C23 C28 C29 C30 -178.9(5) . . . . ?
C28 C29 C30 N3 -0.5(8) . . . . ?
N2 C31 C32 C33 1.1(7) . . . . ?
C31 C32 C33 C34 -0.7(6) . . . . ?
C31 C32 C33 C38 -179.2(5) . . . . ?
C32 C33 C34 C35 0.0(6) . . . . ?
C38 C33 C34 C35 178.6(4) . . . . ?
C33 C34 C35 N2 0.3(7) . . . . ?
N1 C36 C37 C38 0.5(8) . . . . ?
C36 C37 C38 C39 -2.1(8) . . . . ?
C36 C37 C38 C33 177.1(5) . . . . ?
C32 C33 C38 C37 32.0(8) . . . . ?
C34 C33 C38 C37 -146.5(5) . . . . ?
C32 C33 C38 C39 -148.8(5) . . . . ?
C34 C33 C38 C39 32.7(8) . . . . ?
C37 C38 C39 C40 1.3(8) . . . . ?
C33 C38 C39 C40 -177.9(5) . . . . ?
C38 C39 C40 N1 1.1(8) . . . . ?
C39 C40 N1 C36 -2.6(9) . . . . ?
C39 C40 N1 Ag3 176.9(4) . . . 4_565 ?
C37 C36 N1 C40 1.8(9) . . . . ?
C37 C36 N1 Ag3 -177.7(4) . . . 4_565 ?
C34 C35 N2 C31 0.0(7) . . . . ?
C34 C35 N2 Ag3 178.4(3) . . . . ?
C32 C31 N2 C35 -0.7(7) . . . . ?
C32 C31 N2 Ag3 -179.0(3) . . . . ?
C29 C30 N3 C26 0.1(8) . . . . ?
C29 C30 N3 Ag2 -177.4(4) . . . . ?
C27 C26 N3 C30 -0.8(8) . . . . ?
C27 C26 N3 Ag2 176.6(4) . . . . ?
C22 C21 N4 C25 0.9(7) . . . . ?
C22 C21 N4 Ag2 -177.6(4) . . . 4_464 ?
C24 C25 N4 C21 -0.8(7) . . . . ?
C24 C25 N4 Ag2 177.7(4) . . . 4_464 ?
C15 C14 N5 C13 -3.4(9) . . . . ?
C15 C14 N5 Ag1 173.1(4) . . . . ?
C12 C13 N5 C14 3.2(9) . . . . ?
C12 C13 N5 Ag1 -173.4(5) . . . . ?
C17 C19 N6 C20 1.8(9) . . . . ?
C17 C19 N6 Ag1 -172.3(5) . . . 4_565 ?
C18 C20 N6 C19 -1.5(9) . . . . ?
C18 C20 N6 Ag1 172.4(4) . . . 4_565 ?
C5 C6 S1 O6 119.2(3) . . . . ?
C7 C6 S1 O6 -57.6(3) . . . . ?
C5 C6 S1 O4 0.1(3) . . . . ?
C7 C6 S1 O4 -176.7(3) . . . . ?
C5 C6 S1 O5 -120.7(3) . . . . ?
C7 C6 S1 O5 62.5(3) . . . . ?
C3 C4 S2 O1 4.3(3) . . . . ?
C5 C4 S2 O1 -177.1(3) . . . . ?
C3 C4 S2 O2 -115.9(3) . . . . ?
C5 C4 S2 O2 62.7(3) . . . . ?
C3 C4 S2 O3 125.1(3) . . . . ?
C5 C4 S2 O3 -56.2(3) . . . . ?
C10 C1 S3 O8 124.2(3) . . . . ?
C2 C1 S3 O8 -56.8(3) . . . . ?
C10 C1 S3 O9 -114.8(3) . . . . ?
C2 C1 S3 O9 64.2(3) . . . . ?
C10 C1 S3 O7 5.2(4) . . . . ?
C2 C1 S3 O7 -175.8(3) . . . . ?
